data_4036360
loop_
_publ_author_name
'Cheng, Guangsheng'
'He, Xiang'
'Tian, Lumin'
'Chen, Jiawen'
'Li, Chunju'
'Jia, Xueshun'
'Li, Jian'

_publ_section_title
;
 Ugi/Himbert Arene/Allene Diels-Alder Cycloaddition to Synthesize Strained
 Polycyclic Skeleton.
;
_journal_issue 21
_journal_name_full 'The Journal of organic chemistry'
_journal_page_first 11100
_journal_page_last 11107
_journal_paper_doi 10.1021/acs.joc.5b01724
_journal_volume 80
_journal_year 2015
_chemical_formula_sum 'C29 H30 N2 O2'
_chemical_formula_weight 438.55
_space_group_IT_number 2
_space_group_name_Hall '-P 1'
_space_group_name_H-M_alt 'P -1'
_symmetry_cell_setting triclinic
_symmetry_space_group_name_H-M 'P -1'
_atom_sites_solution_hydrogens geom
_atom_sites_solution_primary direct
_atom_sites_solution_secondary difmap
_audit_creation_method SHELXL-97
_cell_angle_alpha 77.73(3)
_cell_angle_beta 79.03(3)
_cell_angle_gamma 84.98(3)
_cell_formula_units_Z 2
_cell_length_a 8.84(2)
_cell_length_b 12.09(3)
_cell_length_c 13.05(3)
_cell_measurement_temperature 293(2)
_cell_volume 1336(5)
_computing_cell_refinement 'Bruker SAINT'
_computing_data_collection 'Bruker APEX2'
_computing_data_reduction 'Bruker SAINT'
_computing_molecular_graphics 'Bruker SHELXTL'
_computing_publication_material 'Bruker SHELXTL'
_computing_structure_refinement 'SHELXL-97 (Sheldrick, 2008)'
_computing_structure_solution 'SHELXS-97 (Sheldrick, 2008)'
_diffrn_ambient_temperature 293(2)
_diffrn_measured_fraction_theta_full 0.974
_diffrn_measured_fraction_theta_max 0.974
_diffrn_measurement_device_type 'Bruker APEX-II CCD'
_diffrn_measurement_method '\f and \w scans'
_diffrn_radiation_monochromator graphite
_diffrn_radiation_source 'fine-focus sealed tube'
_diffrn_radiation_type MoK\a
_diffrn_radiation_wavelength 0.71073
_diffrn_reflns_av_R_equivalents 0.0180
_diffrn_reflns_av_sigmaI/netI 0.0298
_diffrn_reflns_limit_h_max 10
_diffrn_reflns_limit_h_min -10
_diffrn_reflns_limit_k_max 12
_diffrn_reflns_limit_k_min -14
_diffrn_reflns_limit_l_max 15
_diffrn_reflns_limit_l_min -14
_diffrn_reflns_number 6771
_diffrn_reflns_theta_full 25.00
_diffrn_reflns_theta_max 25.00
_diffrn_reflns_theta_min 2.12
_exptl_absorpt_coefficient_mu 0.068
_exptl_crystal_colour colorless
_exptl_crystal_density_diffrn 1.090
_exptl_crystal_density_method 'not measured'
_exptl_crystal_description prism
_exptl_crystal_F_000 468
_exptl_crystal_size_max 0.09
_exptl_crystal_size_mid 0.08
_exptl_crystal_size_min 0.07
_refine_diff_density_max 0.263
_refine_diff_density_min -0.203
_refine_diff_density_rms 0.034
_refine_ls_extinction_coef 0.067(11)
_refine_ls_extinction_expression Fc^*^=kFc[1+0.001xFc^2^\l^3^/sin(2\q)]^-1/4^
_refine_ls_extinction_method SHELXL
_refine_ls_goodness_of_fit_ref 0.964
_refine_ls_hydrogen_treatment mixed
_refine_ls_matrix_type full
_refine_ls_number_parameters 302
_refine_ls_number_reflns 4604
_refine_ls_number_restraints 0
_refine_ls_restrained_S_all 0.964
_refine_ls_R_factor_all 0.0652
_refine_ls_R_factor_gt 0.0515
_refine_ls_shift/su_max 0.000
_refine_ls_shift/su_mean 0.000
_refine_ls_structure_factor_coef Fsqd
_refine_ls_weighting_details 'calc w=1/[\s^2^(Fo^2^)+(0.2000P)^2^+0.0000P] where P=(Fo^2^+2Fc^2^)/3'
_refine_ls_weighting_scheme calc
_refine_ls_wR_factor_gt 0.2020
_refine_ls_wR_factor_ref 0.2345
_reflns_number_gt 3584
_reflns_number_total 4604
_reflns_threshold_expression >2sigma(I)
_cod_data_source_file jo5b01724_si_003.cif
_cod_data_source_block d
_cod_depositor_comments
;
The following automatic conversions were performed:

data item '_symmetry_cell_setting' value 'Triclinic' was changed to
'triclinic' in accordance with the
/home/saulius/struct/COD-crude-data/automatic-downloads/DataCite-retrospective/ACS/depositions/lib/dictionaries/cif_core.dic
dictionary named 'cif_core.dic' version 2.4.2 last updated on
2011-04-26.

Automatic conversion script
Id: cif_fix_values 6909 2019-04-08 15:41:33Z antanas 
;
_cod_original_sg_symbol_H-M P-1
_cod_database_code 4036360

loop_
_symmetry_equiv_pos_as_xyz
'x, y, z'
'-x, -y, -z'

loop_
_atom_site_label
_atom_site_type_symbol
_atom_site_fract_x
_atom_site_fract_y
_atom_site_fract_z
_atom_site_U_iso_or_equiv
_atom_site_adp_type
_atom_site_occupancy
_atom_site_symmetry_multiplicity
_atom_site_calc_flag
_atom_site_refinement_flags
C1 C 0.5400(3) 0.4969(2) 0.3397(2) 0.0874(8) Uani 1 1 d .
H1 H 0.5857 0.4955 0.3985 0.105 Uiso 1 1 calc R
C2 C 0.4621(4) 0.5976(3) 0.2941(4) 0.1109(12) Uani 1 1 d .
H2 H 0.4584 0.6624 0.3223 0.133 Uiso 1 1 calc R
C3 C 0.3927(4) 0.5992(3) 0.2087(4) 0.1113(12) Uani 1 1 d .
H3 H 0.3399 0.6648 0.1798 0.134 Uiso 1 1 calc R
C4 C 0.4004(4) 0.5058(3) 0.1662(4) 0.1195(13) Uani 1 1 d .
H4 H 0.3535 0.5077 0.1077 0.143 Uiso 1 1 calc R
C5 C 0.4784(3) 0.4064(3) 0.2094(3) 0.0929(9) Uani 1 1 d .
H5 H 0.4836 0.3429 0.1789 0.111 Uiso 1 1 calc R
C6 C 0.5483(2) 0.40104(18) 0.2972(2) 0.0646(6) Uani 1 1 d .
C7 C 0.6332(3) 0.2927(2) 0.3436(2) 0.0789(8) Uani 1 1 d .
H7A H 0.5748 0.2286 0.3431 0.095 Uiso 1 1 calc R
H7B H 0.6372 0.2932 0.4173 0.095 Uiso 1 1 calc R
C8 C 0.7969(2) 0.27617(16) 0.28439(14) 0.0491(5) Uani 1 1 d .
C9 C 0.8602(3) 0.3581(2) 0.2118(2) 0.0824(8) Uani 1 1 d .
C10 C 0.9115(5) 0.4451(3) 0.1382(4) 0.189(3) Uani 1 1 d .
H10A H 0.8436 0.5091 0.1179 0.226 Uiso 1 1 d R
H10B H 1.0185 0.4450 0.1056 0.226 Uiso 1 1 d R
C11 C 0.8812(2) 0.16753(15) 0.32960(13) 0.0428(5) Uani 1 1 d .
C12 C 1.0665(2) 0.17001(14) 0.15936(13) 0.0416(4) Uani 1 1 d .
C13 C 0.9932(3) 0.14655(18) 0.08222(16) 0.0615(6) Uani 1 1 d .
H13 H 0.9069 0.1029 0.1018 0.074 Uiso 1 1 calc R
C14 C 1.0500(4) 0.1890(2) -0.02575(17) 0.0813(8) Uani 1 1 d .
H14 H 1.0009 0.1740 -0.0780 0.098 Uiso 1 1 calc R
C15 C 1.1785(3) 0.2529(2) -0.05431(18) 0.0772(8) Uani 1 1 d .
H15 H 1.2158 0.2812 -0.1259 0.093 Uiso 1 1 calc R
C16 C 1.2509(3) 0.2749(2) 0.02191(18) 0.0714(7) Uani 1 1 d .
H16 H 1.3378 0.3179 0.0020 0.086 Uiso 1 1 calc R
C17 C 1.1960(2) 0.23342(17) 0.12933(16) 0.0560(5) Uani 1 1 d .
H17 H 1.2466 0.2484 0.1809 0.067 Uiso 1 1 calc R
C18 C 1.08261(19) 0.01748(14) 0.32736(13) 0.0412(4) Uani 1 1 d .
H18 H 1.0829 0.0242 0.4009 0.049 Uiso 1 1 calc R
C19 C 1.2486(2) -0.00682(14) 0.27637(13) 0.0432(5) Uani 1 1 d .
C20 C 1.3676(2) 0.01614(18) 0.32417(18) 0.0594(6) Uani 1 1 d .
H20 H 1.3440 0.0449 0.3863 0.071 Uiso 1 1 calc R
C21 C 1.5200(3) -0.0034(2) 0.2802(2) 0.0772(7) Uani 1 1 d .
H21 H 1.5983 0.0124 0.3127 0.093 Uiso 1 1 calc R
C22 C 1.5568(3) -0.0469(2) 0.1873(2) 0.0772(7) Uani 1 1 d .
H22 H 1.6595 -0.0584 0.1570 0.093 Uiso 1 1 calc R
C23 C 1.4417(3) -0.0726(2) 0.1405(2) 0.0700(6) Uani 1 1 d .
H23 H 1.4664 -0.1032 0.0794 0.084 Uiso 1 1 calc R
C24 C 1.2860(2) -0.05283(17) 0.18469(16) 0.0556(5) Uani 1 1 d .
H24 H 1.2081 -0.0704 0.1528 0.067 Uiso 1 1 calc R
C25 C 0.97997(19) -0.08179(14) 0.33175(13) 0.0419(4) Uani 1 1 d .
C26 C 0.9019(3) -0.27284(16) 0.43971(16) 0.0569(6) Uani 1 1 d .
C27 C 0.7283(3) -0.2455(2) 0.4460(3) 0.0899(9) Uani 1 1 d .
H27A H 0.6935 -0.1975 0.4967 0.135 Uiso 1 1 calc R
H27B H 0.6745 -0.3145 0.4681 0.135 Uiso 1 1 calc R
H27C H 0.7082 -0.2072 0.3772 0.135 Uiso 1 1 calc R
C28 C 0.9325(5) -0.3395(2) 0.5473(2) 0.1056(11) Uani 1 1 d .
H28A H 1.0407 -0.3596 0.5427 0.158 Uiso 1 1 calc R
H28B H 0.8754 -0.4070 0.5669 0.158 Uiso 1 1 calc R
H28C H 0.9006 -0.2937 0.6002 0.158 Uiso 1 1 calc R
C29 C 0.9601(4) -0.3400(2) 0.3513(2) 0.0859(8) Uani 1 1 d .
H29A H 0.9459 -0.2940 0.2838 0.129 Uiso 1 1 calc R
H29B H 0.9031 -0.4072 0.3650 0.129 Uiso 1 1 calc R
H29C H 1.0677 -0.3607 0.3499 0.129 Uiso 1 1 calc R
N1 N 1.01214(16) 0.12657(12) 0.27206(10) 0.0402(4) Uani 1 1 d .
N2 N 0.9842(2) -0.16629(13) 0.41698(12) 0.0526(5) Uani 1 1 d .
H2A H 1.0394 -0.1578 0.4621 0.063 Uiso 1 1 calc R
O1 O 0.83040(15) 0.11756(12) 0.42154(9) 0.0554(4) Uani 1 1 d .
O2 O 0.90494(16) -0.08063(12) 0.26077(10) 0.0596(4) Uani 1 1 d .

loop_
_atom_site_aniso_label
_atom_site_aniso_U_11
_atom_site_aniso_U_22
_atom_site_aniso_U_33
_atom_site_aniso_U_23
_atom_site_aniso_U_13
_atom_site_aniso_U_12
C1 0.0796(18) 0.0842(19) 0.0969(19) -0.0288(16) -0.0058(14) 0.0098(14)
C2 0.099(2) 0.0638(18) 0.164(3) -0.038(2) 0.003(2) 0.0071(16)
C3 0.077(2) 0.075(2) 0.158(3) 0.010(2) -0.006(2) 0.0164(15)
C4 0.091(2) 0.112(3) 0.162(3) -0.016(3) -0.062(2) 0.018(2)
C5 0.0711(17) 0.0816(18) 0.136(3) -0.0316(18) -0.0343(17) 0.0029(14)
C6 0.0385(10) 0.0536(12) 0.0899(16) -0.0029(11) 0.0041(10) -0.0003(9)
C7 0.0533(13) 0.0664(15) 0.0935(17) 0.0081(12) 0.0121(12) 0.0100(11)
C8 0.0450(10) 0.0476(11) 0.0479(10) -0.0026(8) -0.0012(8) 0.0021(8)
C9 0.0665(14) 0.0613(14) 0.0843(16) 0.0184(12) 0.0250(12) 0.0220(11)
C10 0.153(3) 0.088(2) 0.207(4) 0.071(3) 0.118(3) 0.058(2)
C11 0.0402(9) 0.0449(10) 0.0396(9) -0.0012(7) -0.0053(7) -0.0039(7)
C12 0.0447(9) 0.0381(9) 0.0374(9) -0.0032(7) -0.0027(7) 0.0026(7)
C13 0.0788(15) 0.0582(12) 0.0480(11) -0.0043(9) -0.0146(10) -0.0141(10)
C14 0.120(2) 0.0829(17) 0.0436(12) -0.0110(11) -0.0222(13) -0.0078(16)
C15 0.0996(19) 0.0695(15) 0.0437(11) 0.0034(10) 0.0120(12) 0.0075(13)
C16 0.0629(14) 0.0698(15) 0.0627(13) 0.0085(11) 0.0126(11) -0.0058(11)
C17 0.0525(11) 0.0557(12) 0.0524(11) 0.0009(9) -0.0025(9) -0.0065(9)
C18 0.0427(10) 0.0408(10) 0.0375(9) -0.0006(7) -0.0096(7) -0.0013(7)
C19 0.0418(10) 0.0370(9) 0.0467(10) 0.0005(7) -0.0085(7) 0.0001(7)
C20 0.0501(12) 0.0594(13) 0.0744(13) -0.0176(10) -0.0223(10) 0.0015(9)
C21 0.0454(12) 0.0681(15) 0.121(2) -0.0190(14) -0.0253(13) 0.0023(10)
C22 0.0423(12) 0.0659(15) 0.115(2) -0.0148(14) -0.0001(12) 0.0037(10)
C23 0.0679(15) 0.0598(14) 0.0722(14) -0.0130(11) 0.0069(11) 0.0093(11)
C24 0.0515(11) 0.0548(12) 0.0587(11) -0.0108(9) -0.0079(9) 0.0017(9)
C25 0.0396(9) 0.0428(10) 0.0400(9) -0.0015(7) -0.0061(7) -0.0024(7)
C26 0.0743(14) 0.0376(10) 0.0565(11) 0.0007(8) -0.0133(10) -0.0105(9)
C27 0.0685(16) 0.0657(16) 0.123(2) -0.0058(15) 0.0085(15) -0.0216(12)
C28 0.169(3) 0.0615(16) 0.0853(18) 0.0257(14) -0.0471(19) -0.0445(18)
C29 0.104(2) 0.0562(14) 0.0966(19) -0.0224(13) -0.0067(16) -0.0047(13)
N1 0.0404(8) 0.0395(8) 0.0359(7) 0.0000(6) -0.0038(6) -0.0011(6)
N2 0.0635(10) 0.0446(9) 0.0488(9) 0.0023(7) -0.0181(7) -0.0096(7)
O1 0.0519(8) 0.0618(9) 0.0411(7) 0.0046(6) 0.0015(6) 0.0014(6)
O2 0.0617(9) 0.0600(9) 0.0578(8) 0.0049(7) -0.0244(7) -0.0179(7)

loop_
_atom_type_symbol
_atom_type_description
_atom_type_scat_dispersion_real
_atom_type_scat_dispersion_imag
_atom_type_scat_source
C C 0.0033 0.0016 'International Tables Vol C Tables 4.2.6.8 and 6.1.1.4'
H H 0.0000 0.0000 'International Tables Vol C Tables 4.2.6.8 and 6.1.1.4'
N N 0.0061 0.0033 'International Tables Vol C Tables 4.2.6.8 and 6.1.1.4'
O O 0.0106 0.0060 'International Tables Vol C Tables 4.2.6.8 and 6.1.1.4'

loop_
_geom_angle_atom_site_label_1
_geom_angle_atom_site_label_2
_geom_angle_atom_site_label_3
_geom_angle
_geom_angle_site_symmetry_1
C6 C1 C2 120.3(3) .
C6 C1 H1 119.8 .
C2 C1 H1 119.8 .
C3 C2 C1 119.9(3) .
C3 C2 H2 120.0 .
C1 C2 H2 120.0 .
C2 C3 C4 120.2(3) .
C2 C3 H3 119.9 .
C4 C3 H3 119.9 .
C3 C4 C5 120.4(4) .
C3 C4 H4 119.8 .
C5 C4 H4 119.8 .
C6 C5 C4 120.9(3) .
C6 C5 H5 119.6 .
C4 C5 H5 119.6 .
C1 C6 C5 118.1(2) .
C1 C6 C7 121.3(3) .
C5 C6 C7 120.6(2) .
C6 C7 C8 114.2(2) .
C6 C7 H7A 108.7 .
C8 C7 H7A 108.7 .
C6 C7 H7B 108.7 .
C8 C7 H7B 108.7 .
H7A C7 H7B 107.6 .
C9 C8 C11 124.9(2) .
C9 C8 C7 120.1(2) .
C11 C8 C7 114.32(18) .
C8 C9 C10 174.8(3) .
C9 C10 H10A 120.6 .
C9 C10 H10B 119.4 .
H10A C10 H10B 120.0 .
O1 C11 N1 120.56(19) .
O1 C11 C8 118.18(18) .
N1 C11 C8 121.24(18) .
C13 C12 C17 119.7(2) .
C13 C12 N1 121.2(2) .
C17 C12 N1 119.02(16) .
C12 C13 C14 119.6(3) .
C12 C13 H13 120.2 .
C14 C13 H13 120.2 .
C15 C14 C13 119.9(2) .
C15 C14 H14 120.0 .
C13 C14 H14 120.0 .
C16 C15 C14 120.2(2) .
C16 C15 H15 119.9 .
C14 C15 H15 119.9 .
C15 C16 C17 120.5(3) .
C15 C16 H16 119.7 .
C17 C16 H16 119.7 .
C12 C17 C16 120.0(2) .
C12 C17 H17 120.0 .
C16 C17 H17 120.0 .
N1 C18 C19 113.11(15) .
N1 C18 C25 109.5(2) .
C19 C18 C25 111.10(19) .
N1 C18 H18 107.6 .
C19 C18 H18 107.6 .
C25 C18 H18 107.6 .
C20 C19 C24 118.8(2) .
C20 C19 C18 118.7(2) .
C24 C19 C18 122.50(16) .
C21 C20 C19 120.7(3) .
C21 C20 H20 119.6 .
C19 C20 H20 119.6 .
C20 C21 C22 120.2(2) .
C20 C21 H21 119.9 .
C22 C21 H21 119.9 .
C23 C22 C21 120.0(2) .
C23 C22 H22 120.0 .
C21 C22 H22 120.0 .
C22 C23 C24 120.2(3) .
C22 C23 H23 119.9 .
C24 C23 H23 119.9 .
C19 C24 C23 120.0(2) .
C19 C24 H24 120.0 .
C23 C24 H24 120.0 .
O2 C25 O2 0.00(14) 1
O2 C25 N2 125.0(2) 1
O2 C25 N2 125.0(2) .
O2 C25 C18 121.10(16) 1
O2 C25 C18 121.10(16) .
N2 C25 C18 113.91(18) .
N2 C26 C28 107.11(19) .
N2 C26 C27 109.7(2) .
C28 C26 C27 109.3(2) .
N2 C26 C29 110.0(2) .
C28 C26 C29 111.3(3) .
C27 C26 C29 109.4(2) .
C26 C27 H27A 109.5 .
C26 C27 H27B 109.5 .
H27A C27 H27B 109.5 .
C26 C27 H27C 109.5 .
H27A C27 H27C 109.5 .
H27B C27 H27C 109.5 .
C26 C28 H28A 109.5 .
C26 C28 H28B 109.5 .
H28A C28 H28B 109.5 .
C26 C28 H28C 109.5 .
H28A C28 H28C 109.5 .
H28B C28 H28C 109.5 .
C26 C29 H29A 109.5 .
C26 C29 H29B 109.5 .
H29A C29 H29B 109.5 .
C26 C29 H29C 109.5 .
H29A C29 H29C 109.5 .
H29B C29 H29C 109.5 .
C11 N1 C12 123.89(16) .
C11 N1 C18 115.13(17) .
C12 N1 C18 120.01(15) .
C25 N2 C26 125.56(18) .
C25 N2 H2A 117.2 .
C26 N2 H2A 117.2 .
O2 O2 C25 0(10) 1

loop_
_geom_bond_atom_site_label_1
_geom_bond_atom_site_label_2
_geom_bond_distance
_geom_bond_site_symmetry_2
C1 C6 1.377(4) .
C1 C2 1.418(5) .
C1 H1 0.9300 .
C2 C3 1.366(6) .
C2 H2 0.9300 .
C3 C4 1.352(6) .
C3 H3 0.9300 .
C4 C5 1.398(5) .
C4 H4 0.9300 .
C5 C6 1.388(5) .
C5 H5 0.9300 .
C6 C7 1.519(4) .
C7 C8 1.523(4) .
C7 H7A 0.9700 .
C7 H7B 0.9700 .
C8 C9 1.299(3) .
C8 C11 1.515(4) .
C9 C10 1.312(4) .
C10 H10A 0.9600 .
C10 H10B 0.9600 .
C11 O1 1.241(3) .
C11 N1 1.370(3) .
C12 C13 1.384(3) .
C12 C17 1.381(4) .
C12 N1 1.455(4) .
C13 C14 1.403(4) .
C13 H13 0.9300 .
C14 C15 1.377(5) .
C14 H14 0.9300 .
C15 C16 1.362(4) .
C15 H15 0.9300 .
C16 C17 1.391(4) .
C16 H16 0.9300 .
C17 H17 0.9300 .
C18 N1 1.507(3) .
C18 C19 1.522(4) .
C18 C25 1.552(4) .
C18 H18 0.9800 .
C19 C20 1.396(3) .
C19 C24 1.396(4) .
C20 C21 1.382(4) .
C20 H20 0.9300 .
C21 C22 1.394(5) .
C21 H21 0.9300 .
C22 C23 1.371(4) .
C22 H22 0.9300 .
C23 C24 1.408(4) .
C23 H23 0.9300 .
C24 H24 0.9300 .
C25 O2 1.235(3) 1
C25 O2 1.235(3) .
C25 N2 1.345(3) .
C26 N2 1.482(4) .
C26 C28 1.522(4) .
C26 C27 1.532(5) .
C26 C29 1.533(4) .
C27 H27A 0.9600 .
C27 H27B 0.9600 .
C27 H27C 0.9600 .
C28 H28A 0.9600 .
C28 H28B 0.9600 .
C28 H28C 0.9600 .
C29 H29A 0.9600 .
C29 H29B 0.9600 .
C29 H29C 0.9600 .
N2 H2A 0.8600 .
O2 O2 0.000(5) 1

loop_
_geom_hbond_atom_site_label_D
_geom_hbond_atom_site_label_H
_geom_hbond_atom_site_label_A
_geom_hbond_distance_DH
_geom_hbond_distance_HA
_geom_hbond_distance_DA
_geom_hbond_angle_DHA
_geom_hbond_site_symmetry_A
N2 H2A O1 0.86 2.22 3.079(5) 173.9 2_756
C13 H13 O2 0.93 2.69 3.247(6) 118.8 1

loop_
_geom_torsion_atom_site_label_1
_geom_torsion_atom_site_label_2
_geom_torsion_atom_site_label_3
_geom_torsion_atom_site_label_4
_geom_torsion
_geom_torsion_site_symmetry_1
_geom_torsion_site_symmetry_4
C6 C1 C2 C3 1.1(5) . .
C1 C2 C3 C4 -1.3(6) . .
C2 C3 C4 C5 0.5(6) . .
C3 C4 C5 C6 0.6(6) . .
C2 C1 C6 C5 -0.1(4) . .
C2 C1 C6 C7 179.0(2) . .
C4 C5 C6 C1 -0.7(4) . .
C4 C5 C6 C7 -179.9(3) . .
C1 C6 C7 C8 -97.8(3) . .
C5 C6 C7 C8 81.3(3) . .
C6 C7 C8 C9 9.9(4) . .
C6 C7 C8 C11 -179.26(19) . .
C11 C8 C9 C10 172(4) . .
C7 C8 C9 C10 -18(4) . .
C9 C8 C11 O1 152.7(2) . .
C7 C8 C11 O1 -17.7(3) . .
C9 C8 C11 N1 -25.7(3) . .
C7 C8 C11 N1 163.96(19) . .
C17 C12 C13 C14 -1.0(3) . .
N1 C12 C13 C14 -179.4(2) . .
C12 C13 C14 C15 0.4(4) . .
C13 C14 C15 C16 0.2(4) . .
C14 C15 C16 C17 -0.2(4) . .
C13 C12 C17 C16 1.0(3) . .
N1 C12 C17 C16 179.39(18) . .
C15 C16 C17 C12 -0.4(4) . .
N1 C18 C19 C20 101.0(2) . .
C25 C18 C19 C20 -135.40(17) . .
N1 C18 C19 C24 -80.1(3) . .
C25 C18 C19 C24 43.5(2) . .
C24 C19 C20 C21 1.7(3) . .
C18 C19 C20 C21 -179.33(18) . .
C19 C20 C21 C22 -0.2(4) . .
C20 C21 C22 C23 -1.4(4) . .
C21 C22 C23 C24 1.5(4) . .
C20 C19 C24 C23 -1.6(3) . .
C18 C19 C24 C23 179.44(18) . .
C22 C23 C24 C19 0.1(3) . .
N1 C18 C25 O2 31.4(2) . 1
C19 C18 C25 O2 -94.3(2) . 1
N1 C18 C25 O2 31.4(2) . .
C19 C18 C25 O2 -94.3(2) . .
N1 C18 C25 N2 -149.70(15) . .
C19 C18 C25 N2 84.7(2) . .
O1 C11 N1 C12 170.66(15) . .
C8 C11 N1 C12 -11.0(2) . .
O1 C11 N1 C18 1.9(2) . .
C8 C11 N1 C18 -179.73(14) . .
C13 C12 N1 C11 -73.6(3) . .
C17 C12 N1 C11 108.1(3) . .
C13 C12 N1 C18 94.7(3) . .
C17 C12 N1 C18 -83.7(3) . .
C19 C18 N1 C11 -163.34(14) . .
C25 C18 N1 C11 72.2(2) . .
C19 C18 N1 C12 27.5(2) . .
C25 C18 N1 C12 -97.0(2) . .
O2 C25 N2 C26 0.9(3) 1 .
O2 C25 N2 C26 0.9(3) . .
C18 C25 N2 C26 -177.95(17) . .
C28 C26 N2 C25 -176.6(2) . .
C27 C26 N2 C25 -58.0(3) . .
C29 C26 N2 C25 62.3(3) . .
N2 C25 O2 O2 0.00(2) . 1
C18 C25 O2 O2 0.00(11) . 1
